data_2000230
loop_
_publ_author_name
'Skrzypczak-Jankun, E.'
'Pinkerton, A. A.'

_publ_section_title
;
 Tris(dimethyldithiophosphinato)chromium(III) -- orthorhombic form
;
_journal_issue 10
_journal_name_full 'Acta Crystallographica Section C'
_journal_page_first 2211
_journal_page_last 2212
_journal_paper_doi 10.1107/S0108270191005073
_journal_volume 47
_journal_year 1991
_chemical_formula_sum 'C6 H18 Cr P3 S6'
_chemical_formula_weight 427.51
_symmetry_cell_setting orthorhombic
_symmetry_space_group_name_Hall 'P 2ac 2ab'
_symmetry_space_group_name_H-M 'P 21 21 21'
_cell_angle_alpha 90
_cell_angle_beta 90
_cell_angle_gamma 90
_cell_formula_units_Z 4
_cell_length_a 9.1070(10)
_cell_length_b 9.632(2)
_cell_length_c 21.530(2)
_cell_volume 1888.6(5)
_diffrn_radiation_type Mo
_diffrn_radiation_wavelength 0.71073
_exptl_absorpt_coefficient_mu 1.46
_exptl_crystal_density_diffrn 1.50
_exptl_crystal_F_000 876
_cod_data_source_file cr0330.cif
_cod_data_source_block cr0330a
_cod_original_cell_volume 1888.0(10)
_cod_original_formula_sum 'C6 H18 Cr1 P3 S6'
_cod_database_code 2000230

loop_
_atom_site_label
_atom_site_fract_x
_atom_site_fract_y
_atom_site_fract_z
Cr .77658(6) .95583(6) .37094(2)
S1 .57010(10) .82481(9) .33179(2)
S2 .84620(10) .76120(10) .43639(4)
S3 .62040(10) 1.05000(10) .45292(4)
S4 .69880(10) 1.12169(9) .29174(5)
S5 .96200(10) .85980(10) .30252(4)
S6 .95190(10) 1.12440(10) .41184(5)
P1 .52880(10) .99201(9) .27839(4)
P2 1.00160(10) .72670(10) .37221(4)
P3 .79090(10) 1.17680(10) .47132(4)
C1 .5162(6) .9486(4) .19676(2)
C2 .3549(5) 1.0667(5) .2994(2)
C3 1.1795(5) .7520(6) .4045(2)
C4 .9979(6) .5513(4) .3449(2)
C5 .7478(5) 1.3569(4) .4633(2)
C6 .8418(5) 1.1548(5) .5510(2)
H1 .606 .908 .185
H2 .498 1.030 .174
H3 .429 .884 .191
H4 .354 1.092 .342
H5 .279 1.001 .292
H6 .339 1.147 .274
H7 1.186 .845 .419
H8 1.252 .737 .374
H9 1.195 .689 .438
H10 .905 .532 .327
H11 1.015 .491 .379
H12 1.072 .538 .314
H13 .720 1.374 .422
H14 .832 1.411 .473
H15 .669 1.381 .490
H16 .865 1.060 .558
H17 .762 1.181 .577
H18 .925 1.211 .560

loop_
_geom_bond_atom_site_label_1
_geom_bond_atom_site_label_2
_geom_bond_distance
Cr S1 2.4170(10)
Cr S2 2.4290(10)
Cr S3 2.4410(10)
Cr S4 2.4420(10)
Cr S5 2.4240(10)
Cr S6 2.4410(10)
S1 P1 2.014(2)
S2 P2 2.006(2)
S3 P3 2.015(2)
S4 P1 2.010(2)
S5 P2 2.006(2)
S6 P3 2.011(2)
P1 C1 1.793(5)
P1 C2 1.796(5)
P2 C3 1.781(6)
P2 C4 1.790(5)
P3 C5 1.787(5)
P3 C6 1.790(5)
